data_2216080
loop_
_publ_author_name
'Noriyoshi Nagahora'
'Akihiro Yuasa'
'Takahiro Sasamori'
'Norihiro Tokitoh'

_publ_section_title
;
 <i>trans</i>-1,2-Diferrocenyl-1,2-difluoroethene
;
_journal_coeditor_code OM2164
_journal_issue 11
_journal_name_full 'Acta Crystallographica Section E'
_journal_page_first m2702
_journal_page_last m2702
_journal_paper_doi 10.1107/S1600536807048842
_journal_volume 63
_journal_year 2007
_chemical_formula_iupac '[Fe2 (C5 H5)2 (C6 H4 F)2]'
_chemical_formula_moiety 'C22 H18 F2 Fe2'
_chemical_formula_sum 'C22 H18 F2 Fe2'
_chemical_formula_weight 432.06
_chemical_name_common diferrocenylethene
_chemical_name_systematic
;
<i>trans</i>-1,2-Diferrocenyl-1,2-difluoroethene
;
_space_group_IT_number 86
_symmetry_cell_setting tetragonal
_symmetry_space_group_name_Hall '-P 4bc'
_symmetry_space_group_name_H-M 'P 42/n :2'
_atom_sites_solution_hydrogens geom
_atom_sites_solution_primary direct
_atom_sites_solution_secondary difmap
_audit_creation_method SHELXL-97
_cell_angle_alpha 90.00
_cell_angle_beta 90.00
_cell_angle_gamma 90.00
_cell_formula_units_Z 4
_cell_length_a 16.968(6)
_cell_length_b 16.968(6)
_cell_length_c 5.8668(17)
_cell_measurement_reflns_used 1483
_cell_measurement_temperature 103(2)
_cell_measurement_theta_max 25.0
_cell_measurement_theta_min 3.40
_cell_volume 1689.1(10)
_computing_cell_refinement 'CrystalClear (Rigaku, 2004)'
_computing_data_collection 'CrystalClear (Rigaku, 2004)'
_computing_data_reduction 'CrystalClear (Rigaku, 2004)'
_computing_molecular_graphics 'ORTEPIII (Burnett & Johnson, 1996)'
_computing_publication_material 'yadokari-XG (Wakita, 2005)'
_computing_structure_refinement 'SHELXL97 (Sheldrick, 1997)'
_computing_structure_solution 'SHELXS97 (Sheldrick, 1997)'
_diffrn_ambient_temperature 103(2)
_diffrn_detector_area_resol_mean 7.31
_diffrn_measured_fraction_theta_full 0.999
_diffrn_measured_fraction_theta_max 0.999
_diffrn_measurement_device_type 'Rigaku Mercury CCD'
_diffrn_measurement_method \w
_diffrn_radiation_monochromator graphite
_diffrn_radiation_source 'fine-focus sealed tube'
_diffrn_radiation_type MoK\a
_diffrn_radiation_wavelength 0.71070
_diffrn_reflns_av_R_equivalents 0.0401
_diffrn_reflns_av_sigmaI/netI 0.0229
_diffrn_reflns_limit_h_max 20
_diffrn_reflns_limit_h_min -20
_diffrn_reflns_limit_k_max 19
_diffrn_reflns_limit_k_min -20
_diffrn_reflns_limit_l_max 6
_diffrn_reflns_limit_l_min -6
_diffrn_reflns_number 10691
_diffrn_reflns_theta_full 25.00
_diffrn_reflns_theta_max 25.00
_diffrn_reflns_theta_min 3.40
_exptl_absorpt_coefficient_mu 1.740
_exptl_absorpt_correction_T_max 0.8452
_exptl_absorpt_correction_T_min 0.6234
_exptl_absorpt_correction_type multi-scan
_exptl_absorpt_process_details '(REQAB; Jacobson, 1998)'
_exptl_crystal_colour orange
_exptl_crystal_density_diffrn 1.699
_exptl_crystal_density_method 'not measured'
_exptl_crystal_description needle
_exptl_crystal_F_000 880
_exptl_crystal_size_max 0.30
_exptl_crystal_size_mid 0.10
_exptl_crystal_size_min 0.10
_refine_diff_density_max 0.251
_refine_diff_density_min -0.246
_refine_ls_extinction_method none
_refine_ls_goodness_of_fit_ref 1.216
_refine_ls_hydrogen_treatment constr
_refine_ls_matrix_type full
_refine_ls_number_parameters 118
_refine_ls_number_reflns 1483
_refine_ls_number_restraints 0
_refine_ls_restrained_S_all 1.216
_refine_ls_R_factor_all 0.0407
_refine_ls_R_factor_gt 0.0349
_refine_ls_shift/su_max 0.001
_refine_ls_shift/su_mean 0.000
_refine_ls_structure_factor_coef Fsqd
_refine_ls_weighting_details 'calc w=1/[\s^2^(Fo^2^)+(0.0205P)^2^+1.7668P] where P=(Fo^2^+2Fc^2^)/3'
_refine_ls_weighting_scheme calc
_refine_ls_wR_factor_gt 0.0652
_refine_ls_wR_factor_ref 0.0672
_reflns_number_gt 1361
_reflns_number_total 1483
_reflns_threshold_expression I>2\s(I)
_cod_data_source_file om2164.cif
_cod_data_source_block I
_cod_original_cell_volume 1689.2(9)
_cod_original_sg_symbol_H-M 'P 42/n'
_cod_database_code 2216080
_cod_database_fobs_code 2216080

loop_
_symmetry_equiv_pos_as_xyz
'x, y, z'
'-x+1/2, -y+1/2, z'
'-y, x+1/2, z+1/2'
'y+1/2, -x, z+1/2'
'-x, -y, -z'
'x-1/2, y-1/2, -z'
'y, -x-1/2, -z-1/2'
'-y-1/2, x, -z-1/2'

loop_
_atom_site_type_symbol
_atom_site_label
_atom_site_fract_x
_atom_site_fract_y
_atom_site_fract_z
_atom_site_U_iso_or_equiv
_atom_site_adp_type
_atom_site_calc_flag
_atom_site_refinement_flags
_atom_site_occupancy
Fe Fe1 0.00676(2) 0.71464(2) 0.01662(6) 0.01341(13) Uani d . 1
F F1 0.01687(9) 0.52552(9) -0.2872(2) 0.0201(4) Uani d . 1
C C1 0.01534(15) 0.53068(15) -0.0550(4) 0.0149(5) Uani d . 1
C C2 0.05082(15) 0.60226(15) 0.0318(4) 0.0149(6) Uani d . 1
C C3 0.04486(16) 0.63610(15) 0.2559(5) 0.0165(6) Uani d . 1
H H1 0.0145 0.6159 0.3788 0.020 Uiso calc R 1
C C4 0.09205(16) 0.70469(15) 0.2614(5) 0.0192(6) Uani d . 1
H H2 0.0992 0.7383 0.3891 0.023 Uiso calc R 1
C C5 0.12706(15) 0.71477(15) 0.0434(5) 0.0186(6) Uani d . 1
H H3 0.1617 0.7562 0.0006 0.022 Uiso calc R 1
C C6 0.10137(15) 0.65216(15) -0.0999(5) 0.0172(6) Uani d . 1
H H4 0.1153 0.6448 -0.2553 0.021 Uiso calc R 1
C C7 -0.10232(17) 0.71039(17) -0.1308(6) 0.0285(7) Uani d . 1
H H5 -0.1283 0.6643 -0.1836 0.034 Uiso calc R 1
C C8 -0.10795(16) 0.74232(16) 0.0892(5) 0.0245(7) Uani d . 1
H H6 -0.1383 0.7215 0.2111 0.029 Uiso calc R 1
C C9 -0.06075(16) 0.81070(16) 0.0981(5) 0.0223(6) Uani d . 1
H H7 -0.0540 0.8440 0.2268 0.027 Uiso calc R 1
C C10 -0.02530(16) 0.82111(16) -0.1169(5) 0.0230(7) Uani d . 1
H H8 0.0096 0.8624 -0.1586 0.028 Uiso calc R 1
C C11 -0.05117(18) 0.75871(18) -0.2605(5) 0.0271(7) Uani d . 1
H H9 -0.0367 0.7509 -0.4153 0.032 Uiso calc R 1

loop_
_atom_site_aniso_label
_atom_site_aniso_U_11
_atom_site_aniso_U_22
_atom_site_aniso_U_33
_atom_site_aniso_U_12
_atom_site_aniso_U_13
_atom_site_aniso_U_23
Fe1 0.0127(2) 0.0098(2) 0.0177(2) 0.00023(15) -0.00097(16) 0.00126(15)
F1 0.0289(9) 0.0176(8) 0.0136(8) -0.0035(7) 0.0007(7) 0.0001(6)
C1 0.0166(13) 0.0157(13) 0.0125(14) 0.0038(10) -0.0015(11) -0.0008(10)
C2 0.0145(13) 0.0111(12) 0.0191(15) 0.0038(10) -0.0028(11) 0.0015(11)
C3 0.0210(14) 0.0133(13) 0.0152(14) 0.0036(11) -0.0022(11) 0.0017(11)
C4 0.0219(15) 0.0151(14) 0.0204(15) 0.0039(11) -0.0082(12) -0.0015(11)
C5 0.0117(13) 0.0139(13) 0.0303(17) 0.0010(11) -0.0020(11) 0.0021(12)
C6 0.0141(13) 0.0158(14) 0.0218(15) 0.0035(11) 0.0016(11) 0.0011(12)
C7 0.0192(15) 0.0178(15) 0.048(2) 0.0014(12) -0.0167(14) -0.0025(14)
C8 0.0149(14) 0.0209(15) 0.0378(18) 0.0041(12) 0.0040(13) 0.0062(13)
C9 0.0217(15) 0.0146(14) 0.0307(16) 0.0075(11) -0.0019(13) -0.0024(12)
C10 0.0186(15) 0.0137(14) 0.0368(18) 0.0038(11) -0.0012(13) 0.0111(13)
C11 0.0284(16) 0.0330(17) 0.0198(16) 0.0163(14) -0.0064(13) 0.0023(13)

loop_
_atom_type_symbol
_atom_type_description
_atom_type_scat_dispersion_real
_atom_type_scat_dispersion_imag
_atom_type_scat_source
C C 0.0033 0.0016 'International Tables Vol C Tables 4.2.6.8 and 6.1.1.4'
H H 0.0000 0.0000 'International Tables Vol C Tables 4.2.6.8 and 6.1.1.4'
F F 0.0171 0.0103 'International Tables Vol C Tables 4.2.6.8 and 6.1.1.4'
Fe Fe 0.3463 0.8444 'International Tables Vol C Tables 4.2.6.8 and 6.1.1.4'

loop_
_geom_angle_atom_site_label_1
_geom_angle_atom_site_label_2
_geom_angle_atom_site_label_3
_geom_angle_site_symmetry_1
_geom_angle
_geom_angle_publ_flag
C3 Fe1 C6 . 69.03(11) ?
C3 Fe1 C11 . 159.96(12) ?
C6 Fe1 C11 . 107.59(12) ?
C3 Fe1 C10 . 157.77(11) ?
C6 Fe1 C10 . 122.70(11) ?
C11 Fe1 C10 . 40.76(12) ?
C3 Fe1 C7 . 123.69(12) ?
C6 Fe1 C7 . 123.51(12) ?
C11 Fe1 C7 . 40.55(12) ?
C10 Fe1 C7 . 68.15(11) ?
C3 Fe1 C4 . 40.46(11) ?
C6 Fe1 C4 . 68.65(11) ?
C11 Fe1 C4 . 158.40(12) ?
C10 Fe1 C4 . 122.05(11) ?
C7 Fe1 C4 . 159.15(13) ?
C3 Fe1 C8 . 107.93(11) ?
C6 Fe1 C8 . 159.45(11) ?
C11 Fe1 C8 . 67.89(12) ?
C10 Fe1 C8 . 67.89(11) ?
C7 Fe1 C8 . 40.10(13) ?
C4 Fe1 C8 . 123.07(12) ?
C3 Fe1 C5 . 68.41(11) ?
C6 Fe1 C5 . 40.73(11) ?
C11 Fe1 C5 . 122.74(12) ?
C10 Fe1 C5 . 107.10(11) ?
C7 Fe1 C5 . 159.27(13) ?
C4 Fe1 C5 . 40.61(11) ?
C8 Fe1 C5 . 158.73(12) ?
C3 Fe1 C9 . 122.43(11) ?
C6 Fe1 C9 . 158.57(11) ?
C11 Fe1 C9 . 67.98(12) ?
C10 Fe1 C9 . 40.27(12) ?
C7 Fe1 C9 . 67.69(12) ?
C4 Fe1 C9 . 107.31(11) ?
C8 Fe1 C9 . 40.30(11) ?
C5 Fe1 C9 . 122.60(11) ?
C3 Fe1 C2 . 41.17(10) ?
C6 Fe1 C2 . 40.96(10) ?
C11 Fe1 C2 . 123.42(11) ?
C10 Fe1 C2 . 159.43(12) ?
C7 Fe1 C2 . 108.40(11) ?
C4 Fe1 C2 . 68.58(10) ?
C8 Fe1 C2 . 123.44(11) ?
C5 Fe1 C2 . 68.53(10) ?
C9 Fe1 C2 . 159.04(11) ?
C1 C1 F1 5_565 116.2(3) y
C1 C1 C2 5_565 130.4(3) y
F1 C1 C2 . 113.4(2) y
C6 C2 C3 . 107.4(2) ?
C6 C2 C1 . 123.7(2) ?
C3 C2 C1 . 128.8(2) ?
C6 C2 Fe1 . 69.20(14) ?
C3 C2 Fe1 . 69.06(14) ?
C1 C2 Fe1 . 127.83(18) ?
C4 C3 C2 . 108.0(2) ?
C4 C3 Fe1 . 69.95(15) ?
C2 C3 Fe1 . 69.76(14) ?
C4 C3 H1 . 126.0 ?
C2 C3 H1 . 126.0 ?
Fe1 C3 H1 . 125.9 ?
C3 C4 C5 . 108.4(2) ?
C3 C4 Fe1 . 69.59(15) ?
C5 C4 Fe1 . 69.75(15) ?
C3 C4 H2 . 125.8 ?
C5 C4 H2 . 125.8 ?
Fe1 C4 H2 . 126.4 ?
C4 C5 C6 . 108.3(2) ?
C4 C5 Fe1 . 69.63(15) ?
C6 C5 Fe1 . 69.42(15) ?
C4 C5 H3 . 125.9 ?
C6 C5 H3 . 125.9 ?
Fe1 C5 H3 . 126.7 ?
C5 C6 C2 . 107.8(2) ?
C5 C6 Fe1 . 69.85(15) ?
C2 C6 Fe1 . 69.85(14) ?
C5 C6 H4 . 126.1 ?
C2 C6 H4 . 126.1 ?
Fe1 C6 H4 . 125.8 ?
C8 C7 C11 . 108.2(3) ?
C8 C7 Fe1 . 70.06(17) ?
C11 C7 Fe1 . 69.62(16) ?
C8 C7 H5 . 125.9 ?
C11 C7 H5 . 125.9 ?
Fe1 C7 H5 . 126.0 ?
C7 C8 C9 . 108.2(3) ?
C7 C8 Fe1 . 69.84(16) ?
C9 C8 Fe1 . 69.91(16) ?
C7 C8 H6 . 125.9 ?
C9 C8 H6 . 125.9 ?
Fe1 C8 H6 . 125.9 ?
C10 C9 C8 . 108.2(3) ?
C10 C9 Fe1 . 69.64(15) ?
C8 C9 Fe1 . 69.79(16) ?
C10 C9 H7 . 125.9 ?
C8 C9 H7 . 125.9 ?
Fe1 C9 H7 . 126.2 ?
C9 C10 C11 . 107.8(3) ?
C9 C10 Fe1 . 70.09(15) ?
C11 C10 Fe1 . 69.57(16) ?
C9 C10 H8 . 126.1 ?
C11 C10 H8 . 126.1 ?
Fe1 C10 H8 . 125.8 ?
C7 C11 C10 . 107.6(3) ?
C7 C11 Fe1 . 69.83(16) ?
C10 C11 Fe1 . 69.67(16) ?
C7 C11 H9 . 126.2 ?
C10 C11 H9 . 126.2 ?
Fe1 C11 H9 . 125.9 ?

loop_
_geom_bond_atom_site_label_1
_geom_bond_atom_site_label_2
_geom_bond_site_symmetry_2
_geom_bond_distance
_geom_bond_publ_flag
Fe1 C3 . 2.041(3) ?
Fe1 C6 . 2.042(3) ?
Fe1 C11 . 2.042(3) ?
Fe1 C10 . 2.043(3) ?
Fe1 C7 . 2.044(3) ?
Fe1 C4 . 2.046(3) ?
Fe1 C8 . 2.047(3) ?
Fe1 C5 . 2.047(3) ?
Fe1 C9 . 2.049(3) ?
Fe1 C2 . 2.050(3) ?
F1 C1 . 1.365(3) y
C1 C1 5_565 1.331(5) y
C1 C2 . 1.448(4) y
C2 C6 . 1.432(4) ?
C2 C3 . 1.439(4) ?
C3 C4 . 1.413(4) ?
C3 H1 . 0.9500 ?
C4 C5 . 1.420(4) ?
C4 H2 . 0.9500 ?
C5 C6 . 1.423(4) ?
C5 H3 . 0.9500 ?
C6 H4 . 0.9500 ?
C7 C8 . 1.403(4) ?
C7 C11 . 1.416(4) ?
C7 H5 . 0.9500 ?
C8 C9 . 1.411(4) ?
C8 H6 . 0.9500 ?
C9 C10 . 1.408(4) ?
C9 H7 . 0.9500 ?
C10 C11 . 1.422(4) ?
C10 H8 . 0.9500 ?
C11 H9 . 0.9500 ?

loop_
_geom_torsion_atom_site_label_1
_geom_torsion_atom_site_label_2
_geom_torsion_atom_site_label_3
_geom_torsion_atom_site_label_4
_geom_torsion_site_symmetry_1
_geom_torsion
C1 C1 C2 C6 5_565 161.0(3)
F1 C1 C2 C6 . -16.4(4)
C1 C1 C2 C3 5_565 -17.7(6)
F1 C1 C2 C3 . 164.9(2)
C1 C1 C2 Fe1 5_565 -110.3(4)
F1 C1 C2 Fe1 . 72.3(3)
C3 Fe1 C2 C6 . -119.2(2)
C11 Fe1 C2 C6 . 78.00(19)
C10 Fe1 C2 C6 . 43.6(4)
C7 Fe1 C2 C6 . 120.28(18)
C4 Fe1 C2 C6 . -81.68(17)
C8 Fe1 C2 C6 . 162.00(17)
C5 Fe1 C2 C6 . -37.89(16)
C9 Fe1 C2 C6 . -164.2(3)
C6 Fe1 C2 C3 . 119.2(2)
C11 Fe1 C2 C3 . -162.78(17)
C10 Fe1 C2 C3 . 162.8(3)
C7 Fe1 C2 C3 . -120.50(17)
C4 Fe1 C2 C3 . 37.54(16)
C8 Fe1 C2 C3 . -78.78(19)
C5 Fe1 C2 C3 . 81.32(17)
C9 Fe1 C2 C3 . -45.0(4)
C3 Fe1 C2 C1 . 123.6(3)
C6 Fe1 C2 C1 . -117.2(3)
C11 Fe1 C2 C1 . -39.2(3)
C10 Fe1 C2 C1 . -73.6(4)
C7 Fe1 C2 C1 . 3.1(3)
C4 Fe1 C2 C1 . 161.1(3)
C8 Fe1 C2 C1 . 44.8(3)
C5 Fe1 C2 C1 . -155.1(3)
C9 Fe1 C2 C1 . 78.6(4)
C6 C2 C3 C4 . -0.9(3)
C1 C2 C3 C4 . 177.9(3)
Fe1 C2 C3 C4 . -59.72(18)
C6 C2 C3 Fe1 . 58.77(17)
C1 C2 C3 Fe1 . -122.3(3)
C6 Fe1 C3 C4 . 81.28(17)
C11 Fe1 C3 C4 . 165.2(3)
C10 Fe1 C3 C4 . -45.0(4)
C7 Fe1 C3 C4 . -161.65(17)
C8 Fe1 C3 C4 . -120.29(17)
C5 Fe1 C3 C4 . 37.42(16)
C9 Fe1 C3 C4 . -78.37(19)
C2 Fe1 C3 C4 . 119.1(2)
C6 Fe1 C3 C2 . -37.78(15)
C11 Fe1 C3 C2 . 46.1(4)
C10 Fe1 C3 C2 . -164.1(3)
C7 Fe1 C3 C2 . 79.28(19)
C4 Fe1 C3 C2 . -119.1(2)
C8 Fe1 C3 C2 . 120.65(16)
C5 Fe1 C3 C2 . -81.64(16)
C9 Fe1 C3 C2 . 162.57(15)
C2 C3 C4 C5 . 0.5(3)
Fe1 C3 C4 C5 . -59.14(18)
C2 C3 C4 Fe1 . 59.60(18)
C6 Fe1 C4 C3 . -82.31(16)
C11 Fe1 C4 C3 . -166.2(3)
C10 Fe1 C4 C3 . 161.61(16)
C7 Fe1 C4 C3 . 47.4(4)
C8 Fe1 C4 C3 . 78.63(19)
C5 Fe1 C4 C3 . -119.8(2)
C9 Fe1 C4 C3 . 120.01(16)
C2 Fe1 C4 C3 . -38.18(16)
C3 Fe1 C4 C5 . 119.8(2)
C6 Fe1 C4 C5 . 37.44(16)
C11 Fe1 C4 C5 . -46.5(4)
C10 Fe1 C4 C5 . -78.64(19)
C7 Fe1 C4 C5 . 167.2(3)
C8 Fe1 C4 C5 . -161.61(16)
C9 Fe1 C4 C5 . -120.23(16)
C2 Fe1 C4 C5 . 81.58(17)
C3 C4 C5 C6 . 0.2(3)
Fe1 C4 C5 C6 . -58.83(18)
C3 C4 C5 Fe1 . 59.03(18)
C3 Fe1 C5 C4 . -37.29(15)
C6 Fe1 C5 C4 . -119.8(2)
C11 Fe1 C5 C4 . 161.50(16)
C10 Fe1 C5 C4 . 119.61(17)
C7 Fe1 C5 C4 . -167.1(3)
C8 Fe1 C5 C4 . 46.8(4)
C9 Fe1 C5 C4 . 78.27(19)
C2 Fe1 C5 C4 . -81.71(17)
C3 Fe1 C5 C6 . 82.51(17)
C11 Fe1 C5 C6 . -78.70(19)
C10 Fe1 C5 C6 . -120.59(17)
C7 Fe1 C5 C6 . -47.3(4)
C4 Fe1 C5 C6 . 119.8(2)
C8 Fe1 C5 C6 . 166.6(3)
C9 Fe1 C5 C6 . -161.93(16)
C2 Fe1 C5 C6 . 38.09(16)
C4 C5 C6 C2 . -0.8(3)
Fe1 C5 C6 C2 . -59.76(17)
C4 C5 C6 Fe1 . 58.96(18)
C3 C2 C6 C5 . 1.1(3)
C1 C2 C6 C5 . -177.9(2)
Fe1 C2 C6 C5 . 59.76(18)
C3 C2 C6 Fe1 . -58.68(17)
C1 C2 C6 Fe1 . 122.4(2)
C3 Fe1 C6 C5 . -80.86(17)
C11 Fe1 C6 C5 . 120.08(17)
C10 Fe1 C6 C5 . 77.88(19)
C7 Fe1 C6 C5 . 161.83(17)
C4 Fe1 C6 C5 . -37.34(16)
C8 Fe1 C6 C5 . -166.1(3)
C9 Fe1 C6 C5 . 45.7(4)
C2 Fe1 C6 C5 . -118.8(2)
C3 Fe1 C6 C2 . 37.98(15)
C11 Fe1 C6 C2 . -121.08(17)
C10 Fe1 C6 C2 . -163.28(16)
C7 Fe1 C6 C2 . -79.33(19)
C4 Fe1 C6 C2 . 81.50(17)
C8 Fe1 C6 C2 . -47.3(4)
C5 Fe1 C6 C2 . 118.8(2)
C9 Fe1 C6 C2 . 164.5(3)
C3 Fe1 C7 C8 . 77.46(19)
C6 Fe1 C7 C8 . 163.19(16)
C11 Fe1 C7 C8 . -119.3(2)
C10 Fe1 C7 C8 . -81.18(18)
C4 Fe1 C7 C8 . 42.4(4)
C5 Fe1 C7 C8 . -161.7(3)
C9 Fe1 C7 C8 . -37.57(16)
C2 Fe1 C7 C8 . 120.43(17)
C3 Fe1 C7 C11 . -163.24(16)
C6 Fe1 C7 C11 . -77.5(2)
C10 Fe1 C7 C11 . 38.12(17)
C4 Fe1 C7 C11 . 161.7(3)
C8 Fe1 C7 C11 . 119.3(2)
C5 Fe1 C7 C11 . -42.4(4)
C9 Fe1 C7 C11 . 81.73(18)
C2 Fe1 C7 C11 . -120.27(17)
C11 C7 C8 C9 . 0.2(3)
Fe1 C7 C8 C9 . 59.59(19)
C11 C7 C8 Fe1 . -59.38(19)
C3 Fe1 C8 C7 . -121.39(17)
C6 Fe1 C8 C7 . -43.4(4)
C11 Fe1 C8 C7 . 37.73(18)
C10 Fe1 C8 C7 . 81.88(19)
C4 Fe1 C8 C7 . -163.35(17)
C5 Fe1 C8 C7 . 162.2(3)
C9 Fe1 C8 C7 . 119.3(3)
C2 Fe1 C8 C7 . -78.6(2)
C3 Fe1 C8 C9 . 119.33(18)
C6 Fe1 C8 C9 . -162.7(3)
C11 Fe1 C8 C9 . -81.56(19)
C10 Fe1 C8 C9 . -37.41(18)
C7 Fe1 C8 C9 . -119.3(3)
C4 Fe1 C8 C9 . 77.4(2)
C5 Fe1 C8 C9 . 42.9(4)
C2 Fe1 C8 C9 . 162.07(17)
C7 C8 C9 C10 . -0.3(3)
Fe1 C8 C9 C10 . 59.25(19)
C7 C8 C9 Fe1 . -59.55(19)
C3 Fe1 C9 C10 . 161.21(16)
C6 Fe1 C9 C10 . 43.9(4)
C11 Fe1 C9 C10 . -38.12(18)
C7 Fe1 C9 C10 . -82.06(19)
C4 Fe1 C9 C10 . 119.47(17)
C8 Fe1 C9 C10 . -119.5(3)
C5 Fe1 C9 C10 . 77.6(2)
C2 Fe1 C9 C10 . -165.3(3)
C3 Fe1 C9 C8 . -79.3(2)
C6 Fe1 C9 C8 . 163.4(3)
C11 Fe1 C9 C8 . 81.3(2)
C10 Fe1 C9 C8 . 119.5(3)
C7 Fe1 C9 C8 . 37.39(18)
C4 Fe1 C9 C8 . -121.07(18)
C5 Fe1 C9 C8 . -162.96(17)
C2 Fe1 C9 C8 . -45.9(4)
C8 C9 C10 C11 . 0.3(3)
Fe1 C9 C10 C11 . 59.61(18)
C8 C9 C10 Fe1 . -59.34(19)
C3 Fe1 C10 C9 . -45.9(4)
C6 Fe1 C10 C9 . -162.47(16)
C11 Fe1 C10 C9 . 118.8(2)
C7 Fe1 C10 C9 . 80.83(19)
C4 Fe1 C10 C9 . -78.70(19)
C8 Fe1 C10 C9 . 37.44(17)
C5 Fe1 C10 C9 . -120.59(17)
C2 Fe1 C10 C9 . 165.1(3)
C3 Fe1 C10 C11 . -164.7(3)
C6 Fe1 C10 C11 . 78.8(2)
C7 Fe1 C10 C11 . -37.93(18)
C4 Fe1 C10 C11 . 162.54(17)
C8 Fe1 C10 C11 . -81.33(19)
C5 Fe1 C10 C11 . 120.65(18)
C9 Fe1 C10 C11 . -118.8(2)
C2 Fe1 C10 C11 . 46.3(4)
C8 C7 C11 C10 . 0.0(3)
Fe1 C7 C11 C10 . -59.69(19)
C8 C7 C11 Fe1 . 59.7(2)
C9 C10 C11 C7 . -0.1(3)
Fe1 C10 C11 C7 . 59.79(19)
C9 C10 C11 Fe1 . -59.94(18)
C3 Fe1 C11 C7 . 44.4(4)
C6 Fe1 C11 C7 . 121.34(17)
C10 Fe1 C11 C7 . -118.6(2)
C4 Fe1 C11 C7 . -162.4(3)
C8 Fe1 C11 C7 . -37.32(17)
C5 Fe1 C11 C7 . 163.51(17)
C9 Fe1 C11 C7 . -80.96(18)
C2 Fe1 C11 C7 . 79.1(2)
C3 Fe1 C11 C10 . 163.1(3)
C6 Fe1 C11 C10 . -120.02(17)
C7 Fe1 C11 C10 . 118.6(2)
C4 Fe1 C11 C10 . -43.7(4)
C8 Fe1 C11 C10 . 81.32(18)
C5 Fe1 C11 C10 . -77.85(19)
C9 Fe1 C11 C10 . 37.67(17)
C2 Fe1 C11 C10 . -162.29(16)
